data_7000889
loop_
_publ_author_name
'Godard, Cyril'
'Duckett, Simon B.'
'Polas, Stacey'
'Tooze, Robert'
'Whitwood, Adrian C.'

_publ_section_title
;
 An NMR study of cobalt-catalyzed hydroformylation using para-hydrogen
 induced polarisation
;
_journal_issue 14
_journal_name_full 'Dalton Transactions'
_journal_page_first 2496
_journal_page_last 2509
_journal_paper_doi 10.1039/b815853c
_journal_year 2009
_chemical_formula_moiety 'C30 H29 Co O P2'
_chemical_formula_sum 'C30 H29 Co O P2'
_chemical_formula_weight 526.40
_chemical_name_systematic
;
?
;
_space_group_IT_number 2
_symmetry_cell_setting triclinic
_symmetry_space_group_name_Hall '-P 1'
_symmetry_space_group_name_H-M 'P -1'
_atom_sites_solution_hydrogens geom
_atom_sites_solution_primary direct
_atom_sites_solution_secondary difmap
_audit_creation_method SHELXL-97
_cell_angle_alpha 93.077(2)
_cell_angle_beta 104.880(2)
_cell_angle_gamma 101.761(2)
_cell_formula_units_Z 2
_cell_length_a 9.4425(7)
_cell_length_b 9.4559(6)
_cell_length_c 14.7071(10)
_cell_measurement_reflns_used 2638
_cell_measurement_temperature 115(2)
_cell_measurement_theta_max 25.01
_cell_measurement_theta_min 2.21
_cell_volume 1234.65(15)
_computing_cell_refinement 'Bruker SMART'
_computing_data_collection 'Bruker SMART'
_computing_data_reduction 'Bruker SAINT'
_computing_molecular_graphics 'Bruker SHELXTL'
_computing_publication_material 'Bruker SHELXTL'
_computing_structure_refinement 'SHELXL-97 (Sheldrick, 1997)'
_computing_structure_solution 'SHELXS-97 (Sheldrick, 1997)'
_diffrn_ambient_temperature 115(2)
_diffrn_measured_fraction_theta_full 0.990
_diffrn_measured_fraction_theta_max 0.990
_diffrn_measurement_device_type 'CCD area detector'
_diffrn_measurement_method 'phi and omega scans'
_diffrn_radiation_monochromator graphite
_diffrn_radiation_source 'fine-focus sealed tube'
_diffrn_radiation_type MoK\a
_diffrn_radiation_wavelength 0.71073
_diffrn_reflns_av_R_equivalents 0.0211
_diffrn_reflns_av_sigmaI/netI 0.0440
_diffrn_reflns_limit_h_max 5
_diffrn_reflns_limit_h_min -11
_diffrn_reflns_limit_k_max 11
_diffrn_reflns_limit_k_min -11
_diffrn_reflns_limit_l_max 17
_diffrn_reflns_limit_l_min -16
_diffrn_reflns_number 7070
_diffrn_reflns_theta_full 25.03
_diffrn_reflns_theta_max 25.03
_diffrn_reflns_theta_min 1.44
_exptl_absorpt_coefficient_mu 0.846
_exptl_absorpt_correction_T_max 0.960
_exptl_absorpt_correction_T_min 0.822
_exptl_absorpt_correction_type multi-scan
_exptl_absorpt_process_details 'SADABS v2.03; (Sheldrick)'
_exptl_crystal_colour yellow
_exptl_crystal_density_diffrn 1.416
_exptl_crystal_density_method 'not measured'
_exptl_crystal_description block
_exptl_crystal_F_000 548
_exptl_crystal_size_max 0.21
_exptl_crystal_size_mid 0.11
_exptl_crystal_size_min 0.05
_refine_diff_density_max 0.587
_refine_diff_density_min -0.607
_refine_diff_density_rms 0.064
_refine_ls_extinction_method none
_refine_ls_goodness_of_fit_ref 1.033
_refine_ls_hydrogen_treatment constr
_refine_ls_matrix_type full
_refine_ls_number_parameters 307
_refine_ls_number_reflns 4325
_refine_ls_number_restraints 0
_refine_ls_restrained_S_all 1.033
_refine_ls_R_factor_all 0.0461
_refine_ls_R_factor_gt 0.0343
_refine_ls_shift/su_max 0.000
_refine_ls_shift/su_mean 0.000
_refine_ls_structure_factor_coef Fsqd
_refine_ls_weighting_details 'calc w=1/[\s^2^(Fo^2^)+(0.0448P)^2^+0.4169P] where P=(Fo^2^+2Fc^2^)/3'
_refine_ls_weighting_scheme calc
_refine_ls_wR_factor_gt 0.0827
_refine_ls_wR_factor_ref 0.0874
_reflns_number_gt 3560
_reflns_number_total 4325
_reflns_threshold_expression >2sigma(I)
_cod_data_source_file b815853c.txt
_cod_data_source_block sbd0401m
_cod_depositor_comments
;
The following automatic conversions were performed:
'_symmetry_cell_setting' value 'Triclinic' changed to 'triclinic'
according to '/home/saulius/struct/CIF-dictionaries/cif_core.dic'
dictionary named 'cif_core.dic' version 2.4.1 from 2010-06-29.

Automatic conversion script
Id: cif_fix_enum 1527 2010-12-29 10:47:43Z saulius 
;
_cod_original_sg_symbol_H-M P-1
_cod_database_code 7000889

loop_
_symmetry_equiv_pos_as_xyz
'x, y, z'
'-x, -y, -z'

loop_
_atom_site_label
_atom_site_type_symbol
_atom_site_fract_x
_atom_site_fract_y
_atom_site_fract_z
_atom_site_U_iso_or_equiv
_atom_site_adp_type
_atom_site_occupancy
_atom_site_symmetry_multiplicity
_atom_site_calc_flag
_atom_site_refinement_flags
_atom_site_disorder_assembly
_atom_site_disorder_group
C5 C -0.0668(3) 0.4369(3) 0.74450(17) 0.0179(5) Uani 1 1 d . . .
H5A H -0.1759 0.3935 0.7201 0.021 Uiso 1 1 calc R . .
H5B H -0.0506 0.5049 0.8017 0.021 Uiso 1 1 calc R . .
Co1 Co 0.22121(4) 0.31334(3) 0.71022(2) 0.01574(11) Uani 1 1 d . . .
P2 P 0.19351(7) 0.53426(6) 0.69671(4) 0.01520(15) Uani 1 1 d . . .
P1 P 0.03793(7) 0.29058(6) 0.77541(4) 0.01512(15) Uani 1 1 d . . .
O1 O 0.1012(2) 0.1771(2) 0.51497(13) 0.0360(5) Uani 1 1 d . . .
C30 C 0.3274(3) 0.5781(3) 0.54859(17) 0.0214(6) Uani 1 1 d . . .
H30 H 0.3420 0.4821 0.5543 0.026 Uiso 1 1 calc R . .
C25 C 0.2542(3) 0.6377(3) 0.60646(16) 0.0176(5) Uani 1 1 d . . .
C10 C 0.2026(3) 0.3276(3) 1.10329(17) 0.0206(5) Uani 1 1 d . . .
H10 H 0.2387 0.3348 1.1703 0.025 Uiso 1 1 calc R . .
C12 C 0.1530(3) 0.4413(3) 0.95970(17) 0.0195(5) Uani 1 1 d . . .
H12 H 0.1580 0.5273 0.9290 0.023 Uiso 1 1 calc R . .
C24 C 0.1824(3) 0.7555(3) 0.83408(18) 0.0210(6) Uani 1 1 d . . .
H24 H 0.0862 0.7589 0.7950 0.025 Uiso 1 1 calc R . .
C20 C 0.4107(3) 0.6724(3) 0.85934(17) 0.0200(5) Uani 1 1 d . . .
H20 H 0.4710 0.6160 0.8382 0.024 Uiso 1 1 calc R . .
C18 C -0.2388(3) 0.1174(3) 0.78332(17) 0.0193(5) Uani 1 1 d . . .
H18 H -0.2437 0.1973 0.8235 0.023 Uiso 1 1 calc R . .
C17 C -0.3552(3) -0.0051(3) 0.76057(17) 0.0212(6) Uani 1 1 d . . .
H17 H -0.4396 -0.0091 0.7850 0.025 Uiso 1 1 calc R . .
C13 C -0.1137(3) 0.1248(2) 0.74773(16) 0.0170(5) Uani 1 1 d . . .
C14 C -0.1076(3) 0.0062(3) 0.69021(17) 0.0203(5) Uani 1 1 d . . .
H14 H -0.0227 0.0091 0.6664 0.024 Uiso 1 1 calc R . .
C3 C 0.4070(3) 0.2967(3) 0.80584(18) 0.0221(6) Uani 1 1 d . . .
H3 H 0.4396 0.3500 0.8669 0.027 Uiso 1 1 calc R . .
C26 C 0.2319(3) 0.7785(3) 0.59571(18) 0.0235(6) Uani 1 1 d . . .
H26 H 0.1813 0.8204 0.6344 0.028 Uiso 1 1 calc R . .
C16 C -0.3485(3) -0.1217(3) 0.70215(18) 0.0229(6) Uani 1 1 d . . .
H16 H -0.4290 -0.2055 0.6860 0.027 Uiso 1 1 calc R . .
C11 C 0.2067(3) 0.4521(3) 1.05769(18) 0.0221(6) Uani 1 1 d . . .
H11 H 0.2461 0.5450 1.0934 0.027 Uiso 1 1 calc R . .
C22 C 0.3791(3) 0.8364(3) 0.97889(18) 0.0248(6) Uani 1 1 d . . .
H22 H 0.4154 0.8904 1.0398 0.030 Uiso 1 1 calc R . .
C15 C -0.2251(3) -0.1169(3) 0.66715(18) 0.0235(6) Uani 1 1 d . . .
H15 H -0.2205 -0.1975 0.6274 0.028 Uiso 1 1 calc R . .
C21 C 0.4681(3) 0.7568(3) 0.94655(18) 0.0241(6) Uani 1 1 d . . .
H21 H 0.5674 0.7600 0.9837 0.029 Uiso 1 1 calc R . .
C7 C 0.0923(3) 0.3068(3) 0.90589(17) 0.0165(5) Uani 1 1 d . . .
C28 C 0.3577(3) 0.7964(3) 0.47247(18) 0.0270(6) Uani 1 1 d . . .
H28 H 0.3935 0.8504 0.4271 0.032 Uiso 1 1 calc R . .
C8 C 0.0901(3) 0.1823(3) 0.95298(18) 0.0216(6) Uani 1 1 d . . .
H8 H 0.0500 0.0893 0.9176 0.026 Uiso 1 1 calc R . .
C23 C 0.2373(3) 0.8372(3) 0.92237(18) 0.0237(6) Uani 1 1 d . . .
H23 H 0.1774 0.8937 0.9439 0.028 Uiso 1 1 calc R . .
C4 C 0.4521(3) 0.3511(3) 0.72731(18) 0.0222(6) Uani 1 1 d . . .
H4A H 0.4171 0.2944 0.6673 0.027 Uiso 1 1 calc R . .
H4B H 0.5174 0.4443 0.7346 0.027 Uiso 1 1 calc R . .
C29 C 0.3795(3) 0.6579(3) 0.48228(18) 0.0251(6) Uani 1 1 d . . .
H29 H 0.4304 0.6164 0.4436 0.030 Uiso 1 1 calc R . .
C6 C -0.0106(3) 0.5189(3) 0.66914(17) 0.0176(5) Uani 1 1 d . . .
H6A H -0.0329 0.6168 0.6698 0.021 Uiso 1 1 calc R . .
H6B H -0.0611 0.4655 0.6055 0.021 Uiso 1 1 calc R . .
C1 C 0.1475(3) 0.2293(3) 0.59225(19) 0.0218(6) Uani 1 1 d . . .
C9 C 0.1457(3) 0.1926(3) 1.05067(18) 0.0224(6) Uani 1 1 d . . .
H9 H 0.1447 0.1068 1.0815 0.027 Uiso 1 1 calc R . .
C2 C 0.3100(3) 0.1570(3) 0.78643(19) 0.0244(6) Uani 1 1 d . . .
H2A H 0.2799 0.1071 0.7244 0.029 Uiso 1 1 calc R . .
H2B H 0.2747 0.1131 0.8355 0.029 Uiso 1 1 calc R . .
C27 C 0.2829(3) 0.8573(3) 0.52926(19) 0.0286(6) Uani 1 1 d . . .
H27 H 0.2670 0.9526 0.5224 0.034 Uiso 1 1 calc R . .
C19 C 0.2669(3) 0.6687(2) 0.80213(16) 0.0165(5) Uani 1 1 d . . .

loop_
_atom_site_aniso_label
_atom_site_aniso_U_11
_atom_site_aniso_U_22
_atom_site_aniso_U_33
_atom_site_aniso_U_23
_atom_site_aniso_U_13
_atom_site_aniso_U_12
C5 0.0170(13) 0.0184(12) 0.0190(12) 0.0014(10) 0.0052(10) 0.0052(10)
Co1 0.01666(19) 0.01651(18) 0.01528(18) 0.00244(13) 0.00574(14) 0.00461(13)
P2 0.0161(3) 0.0166(3) 0.0134(3) 0.0030(2) 0.0046(3) 0.0037(3)
P1 0.0162(3) 0.0149(3) 0.0149(3) 0.0018(2) 0.0053(3) 0.0036(3)
O1 0.0375(12) 0.0452(12) 0.0215(11) -0.0094(9) 0.0067(9) 0.0058(10)
C30 0.0193(14) 0.0259(13) 0.0173(12) 0.0040(10) 0.0030(11) 0.0035(11)
C25 0.0145(12) 0.0219(13) 0.0137(12) 0.0045(10) 0.0013(10) 0.0007(10)
C10 0.0184(13) 0.0308(14) 0.0136(12) 0.0059(11) 0.0046(10) 0.0065(11)
C12 0.0239(14) 0.0174(12) 0.0185(12) 0.0037(10) 0.0075(11) 0.0051(11)
C24 0.0226(14) 0.0161(12) 0.0250(14) 0.0064(10) 0.0075(11) 0.0040(11)
C20 0.0213(14) 0.0216(13) 0.0180(12) 0.0021(10) 0.0087(11) 0.0028(11)
C18 0.0216(13) 0.0199(12) 0.0177(12) 0.0037(10) 0.0067(11) 0.0060(11)
C17 0.0176(13) 0.0255(14) 0.0210(13) 0.0074(11) 0.0054(11) 0.0049(11)
C13 0.0192(13) 0.0164(12) 0.0140(12) 0.0039(9) 0.0035(10) 0.0020(10)
C14 0.0240(14) 0.0190(13) 0.0186(12) 0.0021(10) 0.0079(11) 0.0040(11)
C3 0.0195(14) 0.0279(14) 0.0210(13) 0.0062(11) 0.0043(11) 0.0105(11)
C26 0.0258(15) 0.0258(14) 0.0205(13) 0.0054(11) 0.0068(11) 0.0081(12)
C16 0.0211(14) 0.0206(13) 0.0211(13) 0.0053(10) 0.0002(11) -0.0019(11)
C11 0.0244(14) 0.0230(13) 0.0199(13) -0.0016(10) 0.0082(11) 0.0057(11)
C22 0.0326(16) 0.0191(13) 0.0198(13) -0.0026(11) 0.0096(12) -0.0029(12)
C15 0.0310(15) 0.0201(13) 0.0175(13) 0.0004(10) 0.0049(12) 0.0044(11)
C21 0.0206(14) 0.0273(14) 0.0201(13) 0.0012(11) 0.0040(11) -0.0022(11)
C7 0.0150(12) 0.0198(12) 0.0168(12) 0.0030(10) 0.0064(10) 0.0055(10)
C28 0.0251(15) 0.0364(16) 0.0179(13) 0.0123(11) 0.0060(11) 0.0007(12)
C8 0.0192(13) 0.0197(13) 0.0259(14) 0.0036(11) 0.0056(11) 0.0048(11)
C23 0.0302(15) 0.0149(12) 0.0293(14) -0.0002(11) 0.0139(13) 0.0059(11)
C4 0.0169(13) 0.0277(14) 0.0222(13) 0.0024(11) 0.0053(11) 0.0058(11)
C29 0.0228(14) 0.0373(16) 0.0157(13) 0.0042(11) 0.0078(11) 0.0044(12)
C6 0.0153(13) 0.0201(12) 0.0166(12) 0.0034(10) 0.0018(10) 0.0052(10)
C1 0.0211(14) 0.0234(13) 0.0251(15) 0.0024(11) 0.0111(12) 0.0084(11)
C9 0.0190(13) 0.0246(13) 0.0253(14) 0.0125(11) 0.0066(11) 0.0053(11)
C2 0.0255(15) 0.0283(14) 0.0245(14) 0.0115(11) 0.0089(12) 0.0126(12)
C27 0.0331(16) 0.0268(14) 0.0278(15) 0.0121(12) 0.0088(13) 0.0080(12)
C19 0.0214(13) 0.0143(12) 0.0147(12) 0.0046(9) 0.0069(10) 0.0030(10)

loop_
_atom_type_symbol
_atom_type_description
_atom_type_scat_dispersion_real
_atom_type_scat_dispersion_imag
_atom_type_scat_source
C C 0.0033 0.0016 'International Tables Vol C Tables 4.2.6.8 and 6.1.1.4'
H H 0.0000 0.0000 'International Tables Vol C Tables 4.2.6.8 and 6.1.1.4'
O O 0.0106 0.0060 'International Tables Vol C Tables 4.2.6.8 and 6.1.1.4'
P P 0.1023 0.0942 'International Tables Vol C Tables 4.2.6.8 and 6.1.1.4'
Co Co 0.3494 0.9721 'International Tables Vol C Tables 4.2.6.8 and 6.1.1.4'

loop_
_geom_angle_atom_site_label_1
_geom_angle_atom_site_label_2
_geom_angle_atom_site_label_3
_geom_angle
_geom_angle_site_symmetry_1
_geom_angle_site_symmetry_3
_geom_angle_publ_flag
C6 C5 P1 109.25(16) . . ?
C6 C5 H5A 109.8 . . ?
P1 C5 H5A 109.8 . . ?
C6 C5 H5B 109.8 . . ?
P1 C5 H5B 109.8 . . ?
H5A C5 H5B 108.3 . . ?
C1 Co1 C3 128.64(11) . . ?
C1 Co1 C4 102.12(11) . . ?
C3 Co1 C4 40.66(10) . . ?
C1 Co1 C2 104.84(11) . . ?
C3 Co1 C2 40.53(10) . . ?
C4 Co1 C2 69.86(10) . . ?
C1 Co1 P1 107.89(9) . . ?
C3 Co1 P1 109.22(8) . . ?
C4 Co1 P1 148.17(7) . . ?
C2 Co1 P1 92.05(8) . . ?
C1 Co1 P2 102.69(8) . . ?
C3 Co1 P2 114.63(8) . . ?
C4 Co1 P2 98.66(7) . . ?
C2 Co1 P2 151.84(8) . . ?
P1 Co1 P2 85.06(3) . . ?
C25 P2 C19 101.80(11) . . ?
C25 P2 C6 105.39(11) . . ?
C19 P2 C6 102.81(11) . . ?
C25 P2 Co1 121.32(8) . . ?
C19 P2 Co1 118.73(8) . . ?
C6 P2 Co1 104.71(8) . . ?
C13 P1 C7 100.58(11) . . ?
C13 P1 C5 102.73(11) . . ?
C7 P1 C5 104.69(11) . . ?
C13 P1 Co1 121.08(8) . . ?
C7 P1 Co1 115.78(8) . . ?
C5 P1 Co1 110.06(8) . . ?
C25 C30 C29 120.5(2) . . ?
C25 C30 H30 119.7 . . ?
C29 C30 H30 119.7 . . ?
C30 C25 C26 118.7(2) . . ?
C30 C25 P2 119.92(19) . . ?
C26 C25 P2 121.34(19) . . ?
C11 C10 C9 119.6(2) . . ?
C11 C10 H10 120.2 . . ?
C9 C10 H10 120.2 . . ?
C11 C12 C7 121.1(2) . . ?
C11 C12 H12 119.4 . . ?
C7 C12 H12 119.4 . . ?
C23 C24 C19 120.9(2) . . ?
C23 C24 H24 119.6 . . ?
C19 C24 H24 119.6 . . ?
C21 C20 C19 121.6(2) . . ?
C21 C20 H20 119.2 . . ?
C19 C20 H20 119.2 . . ?
C17 C18 C13 120.7(2) . . ?
C17 C18 H18 119.7 . . ?
C13 C18 H18 119.7 . . ?
C18 C17 C16 119.9(2) . . ?
C18 C17 H17 120.1 . . ?
C16 C17 H17 120.1 . . ?
C14 C13 C18 118.8(2) . . ?
C14 C13 P1 120.85(19) . . ?
C18 C13 P1 120.32(18) . . ?
C13 C14 C15 120.5(2) . . ?
C13 C14 H14 119.8 . . ?
C15 C14 H14 119.8 . . ?
C2 C3 C4 114.9(2) . . ?
C2 C3 Co1 73.41(15) . . ?
C4 C3 Co1 73.27(15) . . ?
C2 C3 H3 122.5 . . ?
C4 C3 H3 122.5 . . ?
Co1 C3 H3 122.2 . . ?
C27 C26 C25 120.7(2) . . ?
C27 C26 H26 119.7 . . ?
C25 C26 H26 119.7 . . ?
C15 C16 C17 120.2(2) . . ?
C15 C16 H16 119.9 . . ?
C17 C16 H16 119.9 . . ?
C10 C11 C12 120.1(2) . . ?
C10 C11 H11 120.0 . . ?
C12 C11 H11 120.0 . . ?
C23 C22 C21 120.0(2) . . ?
C23 C22 H22 120.0 . . ?
C21 C22 H22 120.0 . . ?
C16 C15 C14 119.9(2) . . ?
C16 C15 H15 120.0 . . ?
C14 C15 H15 120.0 . . ?
C22 C21 C20 119.4(3) . . ?
C22 C21 H21 120.3 . . ?
C20 C21 H21 120.3 . . ?
C12 C7 C8 118.0(2) . . ?
C12 C7 P1 121.30(18) . . ?
C8 C7 P1 120.24(18) . . ?
C29 C28 C27 119.9(2) . . ?
C29 C28 H28 120.1 . . ?
C27 C28 H28 120.1 . . ?
C9 C8 C7 121.0(2) . . ?
C9 C8 H8 119.5 . . ?
C7 C8 H8 119.5 . . ?
C22 C23 C24 120.1(2) . . ?
C22 C23 H23 119.9 . . ?
C24 C23 H23 119.9 . . ?
C3 C4 Co1 66.07(14) . . ?
C3 C4 H4A 120.0 . . ?
Co1 C4 H4A 80.3 . . ?
C3 C4 H4B 120.0 . . ?
Co1 C4 H4B 125.0 . . ?
H4A C4 H4B 120.0 . . ?
C28 C29 C30 120.4(2) . . ?
C28 C29 H29 119.8 . . ?
C30 C29 H29 119.8 . . ?
C5 C6 P2 107.59(16) . . ?
C5 C6 H6A 110.2 . . ?
P2 C6 H6A 110.2 . . ?
C5 C6 H6B 110.2 . . ?
P2 C6 H6B 110.2 . . ?
H6A C6 H6B 108.5 . . ?
O1 C1 Co1 178.6(2) . . ?
C10 C9 C8 120.1(2) . . ?
C10 C9 H9 119.9 . . ?
C8 C9 H9 119.9 . . ?
C3 C2 Co1 66.06(14) . . ?
C3 C2 H2A 120.0 . . ?
Co1 C2 H2A 80.3 . . ?
C3 C2 H2B 120.0 . . ?
Co1 C2 H2B 125.1 . . ?
H2A C2 H2B 120.0 . . ?
C26 C27 C28 119.8(3) . . ?
C26 C27 H27 120.1 . . ?
C28 C27 H27 120.1 . . ?
C20 C19 C24 117.9(2) . . ?
C20 C19 P2 117.49(18) . . ?
C24 C19 P2 124.26(19) . . ?

loop_
_geom_bond_atom_site_label_1
_geom_bond_atom_site_label_2
_geom_bond_distance
_geom_bond_site_symmetry_2
_geom_bond_publ_flag
C5 C6 1.529(3) . ?
C5 P1 1.869(2) . ?
C5 H5A 0.9900 . ?
C5 H5B 0.9900 . ?
Co1 C1 1.770(3) . ?
Co1 C3 1.987(3) . ?
Co1 C4 2.082(3) . ?
Co1 C2 2.084(3) . ?
Co1 P1 2.1640(7) . ?
Co1 P2 2.1709(7) . ?
P2 C25 1.830(2) . ?
P2 C19 1.838(2) . ?
P2 C6 1.838(2) . ?
P1 C13 1.841(2) . ?
P1 C7 1.844(2) . ?
O1 C1 1.150(3) . ?
C30 C25 1.389(4) . ?
C30 C29 1.392(3) . ?
C30 H30 0.9500 . ?
C25 C26 1.401(3) . ?
C10 C11 1.384(4) . ?
C10 C9 1.385(4) . ?
C10 H10 0.9500 . ?
C12 C11 1.390(3) . ?
C12 C7 1.391(3) . ?
C12 H12 0.9500 . ?
C24 C23 1.391(4) . ?
C24 C19 1.396(3) . ?
C24 H24 0.9500 . ?
C20 C21 1.390(4) . ?
C20 C19 1.395(4) . ?
C20 H20 0.9500 . ?
C18 C17 1.382(4) . ?
C18 C13 1.401(3) . ?
C18 H18 0.9500 . ?
C17 C16 1.383(4) . ?
C17 H17 0.9500 . ?
C13 C14 1.388(3) . ?
C14 C15 1.393(4) . ?
C14 H14 0.9500 . ?
C3 C2 1.413(4) . ?
C3 C4 1.417(4) . ?
C3 H3 0.9500 . ?
C26 C27 1.384(4) . ?
C26 H26 0.9500 . ?
C16 C15 1.383(4) . ?
C16 H16 0.9500 . ?
C11 H11 0.9500 . ?
C22 C23 1.385(4) . ?
C22 C21 1.387(4) . ?
C22 H22 0.9500 . ?
C15 H15 0.9500 . ?
C21 H21 0.9500 . ?
C7 C8 1.396(3) . ?
C28 C29 1.376(4) . ?
C28 C27 1.395(4) . ?
C28 H28 0.9500 . ?
C8 C9 1.388(4) . ?
C8 H8 0.9500 . ?
C23 H23 0.9500 . ?
C4 H4A 0.9500 . ?
C4 H4B 0.9500 . ?
C29 H29 0.9500 . ?
C6 H6A 0.9900 . ?
C6 H6B 0.9900 . ?
C9 H9 0.9500 . ?
C2 H2A 0.9500 . ?
C2 H2B 0.9500 . ?
C27 H27 0.9500 . ?

loop_
_geom_torsion_atom_site_label_1
_geom_torsion_atom_site_label_2
_geom_torsion_atom_site_label_3
_geom_torsion_atom_site_label_4
_geom_torsion
_geom_torsion_site_symmetry_1
_geom_torsion_site_symmetry_2
_geom_torsion_site_symmetry_3
_geom_torsion_site_symmetry_4
_geom_torsion_publ_flag
C1 Co1 P2 C25 -48.70(13) . . . . ?
C3 Co1 P2 C25 95.14(12) . . . . ?
C4 Co1 P2 C25 55.89(12) . . . . ?
C2 Co1 P2 C25 118.93(18) . . . . ?
P1 Co1 P2 C25 -155.96(9) . . . . ?
C1 Co1 P2 C19 -176.04(12) . . . . ?
C3 Co1 P2 C19 -32.20(13) . . . . ?
C4 Co1 P2 C19 -71.45(12) . . . . ?
C2 Co1 P2 C19 -8.41(19) . . . . ?
P1 Co1 P2 C19 76.70(9) . . . . ?
C1 Co1 P2 C6 70.05(12) . . . . ?
C3 Co1 P2 C6 -146.11(11) . . . . ?
C4 Co1 P2 C6 174.64(11) . . . . ?
C2 Co1 P2 C6 -122.32(18) . . . . ?
P1 Co1 P2 C6 -37.21(8) . . . . ?
C6 C5 P1 C13 -121.44(17) . . . . ?
C6 C5 P1 C7 133.85(17) . . . . ?
C6 C5 P1 Co1 8.80(18) . . . . ?
C1 Co1 P1 C13 36.43(12) . . . . ?
C3 Co1 P1 C13 -107.42(12) . . . . ?
C4 Co1 P1 C13 -123.34(16) . . . . ?
C2 Co1 P1 C13 -69.88(12) . . . . ?
P2 Co1 P1 C13 138.19(9) . . . . ?
C1 Co1 P1 C7 158.38(12) . . . . ?
C3 Co1 P1 C7 14.54(12) . . . . ?
C4 Co1 P1 C7 -1.39(17) . . . . ?
C2 Co1 P1 C7 52.07(12) . . . . ?
P2 Co1 P1 C7 -99.86(9) . . . . ?
C1 Co1 P1 C5 -83.18(12) . . . . ?
C3 Co1 P1 C5 132.97(12) . . . . ?
C4 Co1 P1 C5 117.05(16) . . . . ?
C2 Co1 P1 C5 170.51(11) . . . . ?
P2 Co1 P1 C5 18.58(9) . . . . ?
C29 C30 C25 C26 1.0(4) . . . . ?
C29 C30 C25 P2 -177.38(19) . . . . ?
C19 P2 C25 C30 130.8(2) . . . . ?
C6 P2 C25 C30 -122.2(2) . . . . ?
Co1 P2 C25 C30 -3.8(2) . . . . ?
C19 P2 C25 C26 -47.5(2) . . . . ?
C6 P2 C25 C26 59.5(2) . . . . ?
Co1 P2 C25 C26 177.91(17) . . . . ?
C13 C18 C17 C16 0.0(4) . . . . ?
C17 C18 C13 C14 -0.9(4) . . . . ?
C17 C18 C13 P1 178.08(18) . . . . ?
C7 P1 C13 C14 -123.9(2) . . . . ?
C5 P1 C13 C14 128.3(2) . . . . ?
Co1 P1 C13 C14 5.1(2) . . . . ?
C7 P1 C13 C18 57.2(2) . . . . ?
C5 P1 C13 C18 -50.7(2) . . . . ?
Co1 P1 C13 C18 -173.80(16) . . . . ?
C18 C13 C14 C15 1.0(4) . . . . ?
P1 C13 C14 C15 -177.90(18) . . . . ?
C1 Co1 C3 C2 -64.5(2) . . . . ?
C4 Co1 C3 C2 -123.3(2) . . . . ?
P1 Co1 C3 C2 69.55(15) . . . . ?
P2 Co1 C3 C2 162.96(13) . . . . ?
C1 Co1 C3 C4 58.8(2) . . . . ?
C2 Co1 C3 C4 123.3(2) . . . . ?
P1 Co1 C3 C4 -167.17(13) . . . . ?
P2 Co1 C3 C4 -73.75(16) . . . . ?
C30 C25 C26 C27 -0.5(4) . . . . ?
P2 C25 C26 C27 177.8(2) . . . . ?
C18 C17 C16 C15 0.6(4) . . . . ?
C9 C10 C11 C12 0.4(4) . . . . ?
C7 C12 C11 C10 1.1(4) . . . . ?
C17 C16 C15 C14 -0.5(4) . . . . ?
C13 C14 C15 C16 -0.4(4) . . . . ?
C23 C22 C21 C20 -3.3(4) . . . . ?
C19 C20 C21 C22 1.7(4) . . . . ?
C11 C12 C7 C8 -1.6(4) . . . . ?
C11 C12 C7 P1 -174.0(2) . . . . ?
C13 P1 C7 C12 -151.6(2) . . . . ?
C5 P1 C7 C12 -45.3(2) . . . . ?
Co1 P1 C7 C12 76.0(2) . . . . ?
C13 P1 C7 C8 36.1(2) . . . . ?
C5 P1 C7 C8 142.4(2) . . . . ?
Co1 P1 C7 C8 -96.3(2) . . . . ?
C12 C7 C8 C9 0.5(4) . . . . ?
P1 C7 C8 C9 173.1(2) . . . . ?
C21 C22 C23 C24 1.6(4) . . . . ?
C19 C24 C23 C22 1.8(4) . . . . ?
C2 C3 C4 Co1 62.07(19) . . . . ?
C1 Co1 C4 C3 -136.90(16) . . . . ?
C2 Co1 C4 C3 -35.35(16) . . . . ?
P1 Co1 C4 C3 23.4(2) . . . . ?
P2 Co1 C4 C3 118.03(14) . . . . ?
C27 C28 C29 C30 0.0(4) . . . . ?
C25 C30 C29 C28 -0.7(4) . . . . ?
P1 C5 C6 P2 -37.7(2) . . . . ?
C25 P2 C6 C5 -178.36(16) . . . . ?
C19 P2 C6 C5 -72.09(18) . . . . ?
Co1 P2 C6 C5 52.61(17) . . . . ?
C11 C10 C9 C8 -1.4(4) . . . . ?
C7 C8 C9 C10 0.9(4) . . . . ?
C4 C3 C2 Co1 -61.99(19) . . . . ?
C1 Co1 C2 C3 133.17(16) . . . . ?
C4 Co1 C2 C3 35.46(16) . . . . ?
P1 Co1 C2 C3 -117.71(14) . . . . ?
P2 Co1 C2 C3 -34.3(2) . . . . ?
C25 C26 C27 C28 -0.2(4) . . . . ?
C29 C28 C27 C26 0.5(4) . . . . ?
C21 C20 C19 C24 1.5(3) . . . . ?
C21 C20 C19 P2 -171.62(19) . . . . ?
C23 C24 C19 C20 -3.3(3) . . . . ?
C23 C24 C19 P2 169.35(18) . . . . ?
C25 P2 C19 C20 -91.0(2) . . . . ?
C6 P2 C19 C20 159.96(18) . . . . ?
Co1 P2 C19 C20 45.0(2) . . . . ?
C25 P2 C19 C24 96.3(2) . . . . ?
C6 P2 C19 C24 -12.7(2) . . . . ?
Co1 P2 C19 C24 -127.64(18) . . . . ?
